data_7055828
loop_
_publ_author_name
'Shit, Madhusudan'
'Maity, Suvendu'
'Bera, Sachinath'
'Weyherm\"uller, Thomas'
'Ghosh, Prasanta'

_publ_section_title
;
 Coordination of o-benzosemiquinonate, o-iminobenzosemiquinonate,
 4,4&#x2032;-di-tert-butyl-2,2&#x2032;-bipyridine and 1,10-phenanthroline
 anion radicals to oxidovanadium(iv)
;
_journal_issue 12
_journal_name_full 'New J. Chem.'
_journal_page_first 10305
_journal_paper_doi 10.1039/C6NJ02220K
_journal_volume 40
_journal_year 2016
_chemical_formula_sum 'C32 H33 N2 O5 V'
_chemical_formula_weight 576.54
_chemical_name_systematic
;
 ?
;
_space_group_crystal_system monoclinic
_space_group_IT_number 14
_space_group_name_Hall '-P 2ybc'
_space_group_name_H-M_alt 'P 1 21/c 1'
_symmetry_space_group_name_Hall '-P 2ybc'
_symmetry_space_group_name_H-M 'P 1 21/c 1'
_atom_sites_solution_hydrogens mixed
_audit_creation_method SHELXL-2013
_audit_update_record
;
2016-10-05 deposited with the CCDC.
2016-10-19 downloaded from the CCDC.
;
_cell_angle_alpha 90
_cell_angle_beta 107.635(2)
_cell_angle_gamma 90
_cell_formula_units_Z 4
_cell_length_a 11.1788(5)
_cell_length_b 18.3320(9)
_cell_length_c 17.6872(8)
_cell_measurement_reflns_used 9889
_cell_measurement_temperature 293(2)
_cell_measurement_theta_max 28.32
_cell_measurement_theta_min 2.53
_cell_volume 3454.3(3)
_computing_cell_refinement 'Bruker SAINT'
_computing_data_collection 'Bruker APEX2'
_computing_data_reduction 'Bruker SAINT'
_computing_molecular_graphics 'Bruker SHELXTL'
_computing_publication_material 'Bruker SHELXTL'
_computing_structure_refinement 'SHELXL-2014 (Sheldrick 2014)'
_computing_structure_solution 'SHELXS-97 (Sheldrick 2008)'
_diffrn_ambient_temperature 293(2)
_diffrn_measured_fraction_theta_full 0.993
_diffrn_measured_fraction_theta_max 0.994
_diffrn_measurement_device_type 'Bruker APEX-II CCD'
_diffrn_measurement_method '\f and \w scans'
_diffrn_radiation_type MoK\a
_diffrn_radiation_wavelength 0.71073
_diffrn_reflns_av_R_equivalents 0.0351
_diffrn_reflns_av_unetI/netI 0.0237
_diffrn_reflns_Laue_measured_fraction_full 0.993
_diffrn_reflns_Laue_measured_fraction_max 0.994
_diffrn_reflns_limit_h_max 14
_diffrn_reflns_limit_h_min -14
_diffrn_reflns_limit_k_max 23
_diffrn_reflns_limit_k_min -23
_diffrn_reflns_limit_l_max 21
_diffrn_reflns_limit_l_min -22
_diffrn_reflns_number 49527
_diffrn_reflns_point_group_measured_fraction_full 0.993
_diffrn_reflns_point_group_measured_fraction_max 0.994
_diffrn_reflns_theta_full 25.242
_diffrn_reflns_theta_max 27.499
_diffrn_reflns_theta_min 2.816
_diffrn_source Mo
_exptl_absorpt_coefficient_mu 0.323
_exptl_absorpt_correction_T_max 0.982
_exptl_absorpt_correction_T_min 0.872
_exptl_absorpt_correction_type multi-scan
_exptl_absorpt_process_details 'APEX2 (Bruker AXS Inc. 2007)'
_exptl_crystal_colour black
_exptl_crystal_density_diffrn 1.109
_exptl_crystal_description prism
_exptl_crystal_F_000 1208
_exptl_crystal_size_max 0.89
_exptl_crystal_size_mid 0.54
_exptl_crystal_size_min 0.42
_refine_diff_density_max 0.396
_refine_diff_density_min -0.331
_refine_diff_density_rms 0.068
_refine_ls_extinction_method none
_refine_ls_goodness_of_fit_ref 1.033
_refine_ls_hydrogen_treatment mixed
_refine_ls_matrix_type full
_refine_ls_number_parameters 423
_refine_ls_number_reflns 7878
_refine_ls_number_restraints 431
_refine_ls_restrained_S_all 1.029
_refine_ls_R_factor_all 0.0825
_refine_ls_R_factor_gt 0.0637
_refine_ls_shift/su_max 0.001
_refine_ls_shift/su_mean 0.000
_refine_ls_structure_factor_coef Fsqd
_refine_ls_weighting_details
;
 w=1/[\s^2^(Fo^2^)+(0.0906P)^2^+4.3557P]
 where P=(Fo^2^+2Fc^2^)/3
;
_refine_ls_weighting_scheme calc
_refine_ls_wR_factor_gt 0.1727
_refine_ls_wR_factor_ref 0.1984
_reflns_Friedel_coverage 0.000
_reflns_number_gt 6245
_reflns_number_total 7878
_reflns_threshold_expression 'I > 2\s(I)'
_cod_data_source_file c6nj02220k2.cif
_cod_data_source_block 1
_cod_depositor_comments 'Adding full bibliography for 7055826--7055828.cif.'
_cod_database_code 7055828
_shelx_space_group_comment
;
The symmetry employed for this shelxl refinement is uniquely defined
by the following loop, which should always be used as a source of
symmetry information in preference to the above space-group names.
They are only intended as comments.
;
_shelx_estimated_absorpt_t_min 0.897
_shelx_estimated_absorpt_t_max 0.952
_shelxl_version_number 2013-2

loop_
_space_group_symop_operation_xyz
'x, y, z'
'-x, y+1/2, -z+1/2'
'-x, -y, -z'
'x, -y-1/2, z-1/2'

loop_
_atom_site_label
_atom_site_type_symbol
_atom_site_fract_x
_atom_site_fract_y
_atom_site_fract_z
_atom_site_U_iso_or_equiv
_atom_site_adp_type
_atom_site_occupancy
_atom_site_site_symmetry_order
_atom_site_calc_flag
_atom_site_refinement_flags_posn
_atom_site_refinement_flags_adp
_atom_site_refinement_flags_occupancy
_atom_site_disorder_assembly
_atom_site_disorder_group
V1 V 0.27870(4) 0.62213(2) 0.46296(3) 0.04034(16) Uani 1 1 d . . . . .
O50 O 0.2122(2) 0.67198(13) 0.38921(13) 0.0636(6) Uani 1 1 d . . . . .
O1 O 0.45445(19) 0.65375(10) 0.48413(12) 0.0462(4) Uani 1 1 d . . . . .
C2 C 0.5254(2) 0.61638(12) 0.45369(14) 0.0344(5) Uani 1 1 d . . . . .
C3 C 0.6553(3) 0.64089(14) 0.46443(17) 0.0429(6) Uani 1 1 d . . . . .
C4 C 0.7134(3) 0.68615(19) 0.5274(2) 0.0602(8) Uani 1 1 d . . . . .
H4 H 0.6710 0.7008 0.5627 0.072 Uiso 1 1 calc R U . . .
C5 C 0.8358(4) 0.7097(2) 0.5378(3) 0.0831(12) Uani 1 1 d . . . . .
H5 H 0.8757 0.7394 0.5807 0.100 Uiso 1 1 calc R U . . .
C6 C 0.8976(4) 0.6894(2) 0.4852(3) 0.0859(13) Uani 1 1 d . . . . .
H6 H 0.9790 0.7059 0.4923 0.103 Uiso 1 1 calc R U . . .
C7 C 0.8412(4) 0.6454(2) 0.4225(3) 0.0791(12) Uani 1 1 d . . . . .
H7 H 0.8839 0.6318 0.3870 0.095 Uiso 1 1 calc R U . . .
C8 C 0.7199(3) 0.62103(17) 0.4119(2) 0.0577(8) Uani 1 1 d . . . . .
H8 H 0.6814 0.5910 0.3690 0.069 Uiso 1 1 calc R U . . .
N9 N 0.48492(19) 0.55665(11) 0.41330(12) 0.0361(4) Uani 1 1 d . . . . .
N10 N 0.35879(18) 0.54515(11) 0.40736(11) 0.0327(4) Uani 1 1 d . . . . .
C11 C 0.3047(2) 0.49041(14) 0.36445(15) 0.0384(5) Uani 1 1 d . . . . .
H11 H 0.3523 0.4629 0.3399 0.046 Uiso 1 1 calc R U . . .
C12 C 0.1777(2) 0.46904(15) 0.35199(15) 0.0413(6) Uani 1 1 d D . . . .
C15 C -0.0671(3) 0.4220(2) 0.3357(2) 0.0585(8) Uani 1 1 d D . . . .
H15 H -0.1508 0.4094 0.3272 0.070 Uiso 1 1 calc R U . A 1
C16 C -0.0155(3) 0.4740(2) 0.38952(18) 0.0539(7) Uani 1 1 d . . . . .
H16 H -0.0607 0.4931 0.4212 0.065 Uiso 1 1 calc R U . . .
C17 C 0.1077(2) 0.49963(15) 0.39803(15) 0.0408(6) Uani 1 1 d . . . . .
O18 O 0.15524(18) 0.54994(12) 0.45194(11) 0.0499(5) Uani 1 1 d . . . . .
C14X C 0.0029(7) 0.3854(5) 0.2911(5) 0.0494(19) Uani 0.661(14) 1 d D U P B 1
C13X C 0.1271(8) 0.4081(5) 0.2999(5) 0.047(2) Uani 0.661(14) 1 d D U P B 1
C19X C 0.1965(7) 0.3696(4) 0.2574(5) 0.065(2) Uani 0.661(14) 1 d D U P B 1
H19X H 0.2795 0.3825 0.2641 0.078 Uiso 0.661(14) 1 calc R U P B 1
C20X C 0.1431(9) 0.3138(5) 0.2068(6) 0.088(3) Uani 0.661(14) 1 d D U P B 1
H20X H 0.1902 0.2890 0.1798 0.106 Uiso 0.661(14) 1 calc R U P B 1
C21X C 0.0186(9) 0.2941(5) 0.1956(6) 0.092(3) Uani 0.661(14) 1 d D U P B 1
H21X H -0.0180 0.2573 0.1599 0.110 Uiso 0.661(14) 1 calc R U P B 1
C22X C -0.0494(8) 0.3286(5) 0.2370(6) 0.072(3) Uani 0.661(14) 1 d D U P B 1
H22X H -0.1321 0.3146 0.2296 0.087 Uiso 0.661(14) 1 calc R U P B 1
C14Y C -0.0113(15) 0.3991(11) 0.2771(10) 0.0494(19) Uani 0.339(14) 1 d D U P B 2
C13Y C 0.1137(16) 0.4207(13) 0.2872(12) 0.047(2) Uani 0.339(14) 1 d D U P B 2
C19Y C 0.1684(14) 0.3917(9) 0.2306(10) 0.065(2) Uani 0.339(14) 1 d D U P B 2
H19Y H 0.2485 0.4065 0.2318 0.078 Uiso 0.339(14) 1 calc R U P B 2
C20Y C 0.1052(16) 0.3424(10) 0.1743(11) 0.088(3) Uani 0.339(14) 1 d D U P B 2
H20Y H 0.1439 0.3244 0.1384 0.106 Uiso 0.339(14) 1 calc R U P B 2
C21Y C -0.0151(16) 0.3187(11) 0.1693(12) 0.092(3) Uani 0.339(14) 1 d D U P B 2
H21Y H -0.0556 0.2844 0.1316 0.110 Uiso 0.339(14) 1 calc R U P B 2
C22Y C -0.0729(16) 0.3466(12) 0.2206(13) 0.072(3) Uani 0.339(14) 1 d D U P B 2
H22Y H -0.1530 0.3309 0.2183 0.087 Uiso 0.339(14) 1 calc R U P B 2
O25 O 0.36650(18) 0.55558(10) 0.57743(11) 0.0414(4) Uani 1 1 d . . . . .
H25 H 0.413(3) 0.5206(19) 0.583(2) 0.054 Uiso 1 1 d . U . . .
C26 C 0.3826(2) 0.59945(14) 0.64138(15) 0.0354(5) Uani 1 1 d . . . . .
C27 C 0.4367(2) 0.57825(15) 0.71959(15) 0.0399(5) Uani 1 1 d . . . . .
H27 H 0.4667 0.5310 0.7317 0.048 Uiso 1 1 calc R U . . .
C28 C 0.4452(3) 0.62897(16) 0.77983(15) 0.0460(6) Uani 1 1 d D . . . .
C29 C 0.4036(3) 0.70001(16) 0.75865(16) 0.0493(7) Uani 1 1 d . . . . .
H29 H 0.4141 0.7342 0.7990 0.059 Uiso 1 1 calc R U . . .
C30 C 0.3473(3) 0.72302(13) 0.68092(15) 0.0409(6) Uani 1 1 d D . . . .
C31 C 0.3324(2) 0.66939(13) 0.62186(14) 0.0359(5) Uani 1 1 d . . . . .
O32 O 0.26959(18) 0.68075(10) 0.54490(10) 0.0411(4) Uani 1 1 d . . . . .
C33X C 0.4900(9) 0.6073(6) 0.8676(3) 0.0598(11) Uani 0.462(3) 1 d D U P C 1
C34X C 0.5621(15) 0.5350(6) 0.8796(14) 0.093(3) Uani 0.462(3) 1 d D U P C 1
H34A H 0.6326 0.5394 0.8596 0.139 Uiso 0.462(3) 1 calc R U P C 1
H34B H 0.5076 0.4969 0.8516 0.139 Uiso 0.462(3) 1 calc R U P C 1
H34C H 0.5912 0.5235 0.9351 0.139 Uiso 0.462(3) 1 calc R U P C 1
C35X C 0.3756(9) 0.6002(7) 0.8977(6) 0.089(3) Uani 0.462(3) 1 d D U P C 1
H35A H 0.4027 0.5862 0.9526 0.134 Uiso 0.462(3) 1 calc R U P C 1
H35B H 0.3198 0.5637 0.8673 0.134 Uiso 0.462(3) 1 calc R U P C 1
H35C H 0.3326 0.6461 0.8921 0.134 Uiso 0.462(3) 1 calc R U P C 1
C36X C 0.5767(10) 0.6669(6) 0.9156(6) 0.086(3) Uani 0.462(3) 1 d D U P C 1
H36A H 0.6495 0.6712 0.8979 0.129 Uiso 0.462(3) 1 calc R U P C 1
H36B H 0.6021 0.6543 0.9709 0.129 Uiso 0.462(3) 1 calc R U P C 1
H36C H 0.5326 0.7126 0.9081 0.129 Uiso 0.462(3) 1 calc R U P C 1
C37X C 0.2975(11) 0.8012(2) 0.6584(4) 0.0456(14) Uani 0.74(3) 1 d D U P D 1
C38X C 0.3554(16) 0.8328(5) 0.5971(5) 0.073(2) Uani 0.74(3) 1 d D U P D 1
H38A H 0.4451 0.8336 0.6190 0.110 Uiso 0.74(3) 1 calc R U P D 1
H38B H 0.3250 0.8815 0.5836 0.110 Uiso 0.74(3) 1 calc R U P D 1
H38C H 0.3322 0.8029 0.5503 0.110 Uiso 0.74(3) 1 calc R U P D 1
C39X C 0.3346(14) 0.8512(7) 0.7316(5) 0.080(2) Uani 0.74(3) 1 d D U P D 1
H39A H 0.4243 0.8514 0.7542 0.121 Uiso 0.74(3) 1 calc R U P D 1
H39B H 0.2969 0.8336 0.7702 0.121 Uiso 0.74(3) 1 calc R U P D 1
H39C H 0.3058 0.8999 0.7162 0.121 Uiso 0.74(3) 1 calc R U P D 1
C40X C 0.1541(11) 0.8017(6) 0.6230(6) 0.085(2) Uani 0.74(3) 1 d D U P D 1
H40A H 0.1168 0.7819 0.6608 0.127 Uiso 0.74(3) 1 calc R U P D 1
H40B H 0.1302 0.7727 0.5756 0.127 Uiso 0.74(3) 1 calc R U P D 1
H40C H 0.1255 0.8509 0.6104 0.127 Uiso 0.74(3) 1 calc R U P D 1
C33Y C 0.5077(12) 0.6120(8) 0.8681(4) 0.0598(11) Uani 0.346(3) 1 d D U P C 2
C34Y C 0.535(2) 0.5303(7) 0.8800(19) 0.093(3) Uani 0.346(3) 1 d D U P C 2
H34D H 0.4579 0.5034 0.8610 0.139 Uiso 0.346(3) 1 calc R U P C 2
H34E H 0.5729 0.5204 0.9355 0.139 Uiso 0.346(3) 1 calc R U P C 2
H34F H 0.5912 0.5157 0.8512 0.139 Uiso 0.346(3) 1 calc R U P C 2
C35Y C 0.4175(13) 0.6345(9) 0.9144(8) 0.089(3) Uani 0.346(3) 1 d D U P C 2
H35D H 0.3406 0.6076 0.8950 0.134 Uiso 0.346(3) 1 calc R U P C 2
H35E H 0.4001 0.6858 0.9074 0.134 Uiso 0.346(3) 1 calc R U P C 2
H35F H 0.4554 0.6243 0.9697 0.134 Uiso 0.346(3) 1 calc R U P C 2
C36Y C 0.6304(12) 0.6548(9) 0.8999(9) 0.086(3) Uani 0.346(3) 1 d D U P C 2
H36D H 0.6134 0.7061 0.8928 0.129 Uiso 0.346(3) 1 calc R U P C 2
H36E H 0.6876 0.6407 0.8715 0.129 Uiso 0.346(3) 1 calc R U P C 2
H36F H 0.6672 0.6445 0.9553 0.129 Uiso 0.346(3) 1 calc R U P C 2
C37Y C 0.330(2) 0.8046(5) 0.6616(14) 0.0456(14) Uani 0.26(3) 1 d D U P D 2
C38Y C 0.406(3) 0.8240(15) 0.6061(18) 0.073(2) Uani 0.26(3) 1 d D U P D 2
H38D H 0.4940 0.8194 0.6340 0.110 Uiso 0.26(3) 1 calc R U P D 2
H38E H 0.3882 0.8733 0.5879 0.110 Uiso 0.26(3) 1 calc R U P D 2
H38F H 0.3844 0.7915 0.5614 0.110 Uiso 0.26(3) 1 calc R U P D 2
C39Y C 0.369(4) 0.854(2) 0.7345(16) 0.080(2) Uani 0.26(3) 1 d D U P D 2
H39D H 0.4577 0.8507 0.7591 0.121 Uiso 0.26(3) 1 calc R U P D 2
H39E H 0.3259 0.8396 0.7715 0.121 Uiso 0.26(3) 1 calc R U P D 2
H39F H 0.3469 0.9038 0.7185 0.121 Uiso 0.26(3) 1 calc R U P D 2
C40Y C 0.190(2) 0.8140(19) 0.618(2) 0.085(2) Uani 0.26(3) 1 d D U P D 2
H40D H 0.1421 0.8010 0.6533 0.127 Uiso 0.26(3) 1 calc R U P D 2
H40E H 0.1662 0.7830 0.5725 0.127 Uiso 0.26(3) 1 calc R U P D 2
H40F H 0.1732 0.8639 0.6023 0.127 Uiso 0.26(3) 1 calc R U P D 2
C33Z C 0.4944(15) 0.6009(8) 0.8657(5) 0.0598(11) Uani 0.192(3) 1 d D U P C 3
C34Z C 0.4055(18) 0.5410(10) 0.8771(11) 0.093(3) Uani 0.192(3) 1 d D U P C 3
H34G H 0.4007 0.5027 0.8393 0.139 Uiso 0.192(3) 1 calc R U P C 3
H34H H 0.3234 0.5612 0.8692 0.139 Uiso 0.192(3) 1 calc R U P C 3
H34I H 0.4367 0.5216 0.9298 0.139 Uiso 0.192(3) 1 calc R U P C 3
C35Z C 0.498(2) 0.6625(9) 0.9253(11) 0.089(3) Uani 0.192(3) 1 d D U P C 3
H35G H 0.5566 0.6993 0.9205 0.134 Uiso 0.192(3) 1 calc R U P C 3
H35H H 0.5240 0.6431 0.9782 0.134 Uiso 0.192(3) 1 calc R U P C 3
H35I H 0.4161 0.6837 0.9144 0.134 Uiso 0.192(3) 1 calc R U P C 3
C36Z C 0.6267(15) 0.5688(13) 0.8825(12) 0.086(3) Uani 0.192(3) 1 d D U P C 3
H36G H 0.6827 0.6058 0.8749 0.129 Uiso 0.192(3) 1 calc R U P C 3
H36H H 0.6245 0.5290 0.8470 0.129 Uiso 0.192(3) 1 calc R U P C 3
H36I H 0.6556 0.5517 0.9363 0.129 Uiso 0.192(3) 1 calc R U P C 3

loop_
_atom_site_aniso_label
_atom_site_aniso_U_11
_atom_site_aniso_U_22
_atom_site_aniso_U_33
_atom_site_aniso_U_23
_atom_site_aniso_U_13
_atom_site_aniso_U_12
V1 0.0439(3) 0.0447(3) 0.0328(2) -0.00658(17) 0.01218(19) 0.01149(18)
O50 0.0770(16) 0.0684(14) 0.0433(11) 0.0023(10) 0.0149(10) 0.0333(12)
O1 0.0503(11) 0.0379(9) 0.0519(11) -0.0134(8) 0.0176(9) 0.0010(8)
C2 0.0412(13) 0.0309(11) 0.0313(11) 0.0010(9) 0.0111(10) 0.0026(9)
C3 0.0444(14) 0.0326(12) 0.0486(15) 0.0045(11) 0.0094(12) -0.0010(10)
C4 0.0576(19) 0.0598(19) 0.0560(18) -0.0024(15) 0.0065(15) -0.0104(15)
C5 0.069(2) 0.076(3) 0.087(3) -0.006(2) -0.001(2) -0.025(2)
C6 0.052(2) 0.080(3) 0.122(4) 0.004(3) 0.019(2) -0.0184(19)
C7 0.063(2) 0.073(2) 0.114(3) 0.003(2) 0.046(2) -0.0085(19)
C8 0.0540(18) 0.0490(16) 0.077(2) -0.0033(15) 0.0303(16) -0.0056(13)
N9 0.0351(10) 0.0360(10) 0.0391(11) -0.0048(8) 0.0139(8) 0.0009(8)
N10 0.0314(10) 0.0380(10) 0.0294(9) -0.0028(8) 0.0104(8) 0.0043(8)
C11 0.0410(13) 0.0412(13) 0.0384(12) -0.0068(10) 0.0202(10) 0.0002(10)
C12 0.0409(13) 0.0470(14) 0.0396(13) -0.0090(11) 0.0177(11) -0.0067(11)
C15 0.0387(15) 0.079(2) 0.0599(18) -0.0022(16) 0.0178(13) -0.0120(14)
C16 0.0398(14) 0.079(2) 0.0480(16) -0.0055(15) 0.0210(12) -0.0008(14)
C17 0.0371(13) 0.0517(15) 0.0348(12) -0.0027(11) 0.0128(10) 0.0022(11)
O18 0.0380(10) 0.0725(13) 0.0423(10) -0.0164(9) 0.0166(8) 0.0021(9)
C14X 0.049(2) 0.054(4) 0.043(3) 0.005(3) 0.010(3) -0.012(2)
C13X 0.050(2) 0.048(4) 0.047(4) -0.008(4) 0.020(2) -0.010(3)
C19X 0.065(4) 0.066(4) 0.073(5) -0.031(4) 0.034(3) -0.025(3)
C20X 0.091(5) 0.082(5) 0.102(6) -0.049(5) 0.043(5) -0.032(4)
C21X 0.093(5) 0.086(6) 0.101(6) -0.048(5) 0.036(5) -0.044(4)
C22X 0.062(4) 0.076(6) 0.077(5) -0.016(4) 0.020(4) -0.032(4)
C14Y 0.049(2) 0.054(4) 0.043(3) 0.005(3) 0.010(3) -0.012(2)
C13Y 0.050(2) 0.048(4) 0.047(4) -0.008(4) 0.020(2) -0.010(3)
C19Y 0.065(4) 0.066(4) 0.073(5) -0.031(4) 0.034(3) -0.025(3)
C20Y 0.091(5) 0.082(5) 0.102(6) -0.049(5) 0.043(5) -0.032(4)
C21Y 0.093(5) 0.086(6) 0.101(6) -0.048(5) 0.036(5) -0.044(4)
C22Y 0.062(4) 0.076(6) 0.077(5) -0.016(4) 0.020(4) -0.032(4)
O25 0.0479(10) 0.0385(9) 0.0355(9) -0.0091(7) 0.0094(8) 0.0124(8)
C26 0.0357(12) 0.0377(12) 0.0353(12) -0.0080(10) 0.0146(10) -0.0021(9)
C27 0.0442(14) 0.0408(13) 0.0374(13) -0.0003(10) 0.0164(11) 0.0025(10)
C28 0.0574(17) 0.0503(15) 0.0331(13) -0.0044(11) 0.0179(12) -0.0052(12)
C29 0.0703(19) 0.0450(15) 0.0379(13) -0.0140(11) 0.0244(13) -0.0086(13)
C30 0.0530(15) 0.0359(12) 0.0406(13) -0.0067(10) 0.0243(12) -0.0061(11)
C31 0.0406(12) 0.0382(12) 0.0332(12) -0.0031(9) 0.0178(10) -0.0013(10)
O32 0.0468(10) 0.0407(9) 0.0372(9) -0.0054(7) 0.0148(8) 0.0107(8)
C33X 0.083(3) 0.061(2) 0.0361(14) -0.0017(14) 0.0185(16) 0.003(2)
C34X 0.143(7) 0.080(3) 0.047(2) 0.011(3) 0.017(5) 0.023(4)
C35X 0.111(7) 0.121(8) 0.052(4) 0.007(5) 0.048(5) -0.002(5)
C36X 0.097(7) 0.095(5) 0.051(4) -0.011(3) 0.000(4) -0.006(5)
C37X 0.062(4) 0.0347(14) 0.0472(16) -0.0088(12) 0.028(3) -0.0063(17)
C38X 0.119(8) 0.048(3) 0.072(3) 0.005(2) 0.057(5) -0.004(4)
C39X 0.145(8) 0.040(2) 0.064(2) -0.0144(17) 0.042(4) -0.008(4)
C40X 0.068(5) 0.055(4) 0.133(4) -0.009(3) 0.033(4) 0.011(4)
C33Y 0.083(3) 0.061(2) 0.0361(14) -0.0017(14) 0.0185(16) 0.003(2)
C34Y 0.143(7) 0.080(3) 0.047(2) 0.011(3) 0.017(5) 0.023(4)
C35Y 0.111(7) 0.121(8) 0.052(4) 0.007(5) 0.048(5) -0.002(5)
C36Y 0.097(7) 0.095(5) 0.051(4) -0.011(3) 0.000(4) -0.006(5)
C37Y 0.062(4) 0.0347(14) 0.0472(16) -0.0088(12) 0.028(3) -0.0063(17)
C38Y 0.119(8) 0.048(3) 0.072(3) 0.005(2) 0.057(5) -0.004(4)
C39Y 0.145(8) 0.040(2) 0.064(2) -0.0144(17) 0.042(4) -0.008(4)
C40Y 0.068(5) 0.055(4) 0.133(4) -0.009(3) 0.033(4) 0.011(4)
C33Z 0.083(3) 0.061(2) 0.0361(14) -0.0017(14) 0.0185(16) 0.003(2)
C34Z 0.143(7) 0.080(3) 0.047(2) 0.011(3) 0.017(5) 0.023(4)
C35Z 0.111(7) 0.121(8) 0.052(4) 0.007(5) 0.048(5) -0.002(5)
C36Z 0.097(7) 0.095(5) 0.051(4) -0.011(3) 0.000(4) -0.006(5)

loop_
_atom_type_symbol
_atom_type_description
_atom_type_scat_dispersion_real
_atom_type_scat_dispersion_imag
_atom_type_scat_source
C C 0.0033 0.0016 'International Tables Vol C Tables 4.2.6.8 and 6.1.1.4'
H H 0.0000 0.0000 'International Tables Vol C Tables 4.2.6.8 and 6.1.1.4'
N N 0.0061 0.0033 'International Tables Vol C Tables 4.2.6.8 and 6.1.1.4'
O O 0.0106 0.0060 'International Tables Vol C Tables 4.2.6.8 and 6.1.1.4'
V V 0.3005 0.5294 'International Tables Vol C Tables 4.2.6.8 and 6.1.1.4'

loop_
_geom_angle_atom_site_label_1
_geom_angle_atom_site_label_2
_geom_angle_atom_site_label_3
_geom_angle
O50 V1 O32 100.87(10)
O50 V1 O18 100.04(13)
O32 V1 O18 106.27(9)
O50 V1 O1 100.33(12)
O32 V1 O1 88.18(8)
O18 V1 O1 152.21(9)
O50 V1 N10 99.49(10)
O32 V1 N10 155.60(8)
O18 V1 N10 83.14(8)
O1 V1 N10 75.02(8)
O50 V1 O25 174.68(9)
O32 V1 O25 74.17(7)
O18 V1 O25 79.80(8)
O1 V1 O25 81.64(8)
N10 V1 O25 85.78(7)
C2 O1 V1 118.06(16)
O1 C2 N9 121.3(2)
O1 C2 C3 119.5(2)
N9 C2 C3 119.2(2)
C4 C3 C8 119.0(3)
C4 C3 C2 119.3(3)
C8 C3 C2 121.7(3)
C3 C4 C5 119.7(4)
C3 C4 H4 120.1
C5 C4 H4 120.1
C6 C5 C4 120.3(4)
C6 C5 H5 119.9
C4 C5 H5 119.9
C7 C6 C5 120.7(4)
C7 C6 H6 119.6
C5 C6 H6 119.6
C6 C7 C8 119.6(4)
C6 C7 H7 120.2
C8 C7 H7 120.2
C7 C8 C3 120.8(4)
C7 C8 H8 119.6
C3 C8 H8 119.6
C2 N9 N10 109.95(19)
C11 N10 N9 116.28(19)
C11 N10 V1 127.96(17)
N9 N10 V1 115.64(14)
N10 C11 C12 124.8(2)
N10 C11 H11 117.6
C12 C11 H11 117.6
C17 C12 C11 120.3(2)
C17 C12 C13X 119.8(4)
C11 C12 C13X 119.3(4)
C17 C12 C13Y 118.2(7)
C11 C12 C13Y 121.2(7)
C16 C15 C14Y 122.2(7)
C16 C15 C14X 122.0(4)
C16 C15 H15 119.0
C14X C15 H15 119.0
C15 C16 C17 120.3(3)
C15 C16 H16 119.9
C17 C16 H16 119.9
O18 C17 C12 121.7(2)
O18 C17 C16 118.3(2)
C12 C17 C16 119.9(3)
C17 O18 V1 133.69(17)
C13X C14X C22X 118.9(4)
C13X C14X C15 118.9(6)
C22X C14X C15 122.2(6)
C14X C13X C19X 118.1(4)
C14X C13X C12 118.6(6)
C19X C13X C12 123.3(6)
C20X C19X C13X 121.1(5)
C20X C19X H19X 119.5
C13X C19X H19X 119.5
C19X C20X C21X 120.4(6)
C19X C20X H20X 119.8
C21X C20X H20X 119.8
C22X C21X C20X 120.0(5)
C22X C21X H21X 120.0
C20X C21X H21X 120.0
C21X C22X C14X 121.5(5)
C21X C22X H22X 119.3
C14X C22X H22X 119.3
C22Y C14Y C13Y 122.2(7)
C22Y C14Y C15 119.3(12)
C13Y C14Y C15 117.5(13)
C14Y C13Y C19Y 115.3(7)
C14Y C13Y C12 120.1(12)
C19Y C13Y C12 124.6(11)
C20Y C19Y C13Y 121.3(9)
C20Y C19Y H19Y 119.3
C13Y C19Y H19Y 119.3
C19Y C20Y C21Y 121.8(9)
C19Y C20Y H20Y 119.1
C21Y C20Y H20Y 119.1
C22Y C21Y C20Y 119.1(9)
C22Y C21Y H21Y 120.5
C20Y C21Y H21Y 120.5
C21Y C22Y C14Y 120.0(9)
C21Y C22Y H22Y 120.0
C14Y C22Y H22Y 120.0
C26 O25 V1 109.37(15)
C26 O25 H25 117(2)
V1 O25 H25 128(2)
O25 C26 C27 125.0(2)
O25 C26 C31 113.3(2)
C27 C26 C31 121.6(2)
C26 C27 C28 118.9(2)
C26 C27 H27 120.6
C28 C27 H27 120.6
C27 C28 C29 118.5(2)
C27 C28 C33X 121.8(5)
C29 C28 C33X 119.6(4)
C27 C28 C33Y 123.1(6)
C29 C28 C33Y 118.3(6)
C27 C28 C33Z 116.9(6)
C29 C28 C33Z 124.5(6)
C30 C29 C28 124.2(2)
C30 C29 H29 117.9
C28 C29 H29 117.9
C29 C30 C31 115.9(2)
C29 C30 C37Y 120.3(10)
C31 C30 C37Y 122.5(9)
C29 C30 C37X 123.7(4)
C31 C30 C37X 120.3(4)
O32 C31 C26 116.0(2)
O32 C31 C30 123.4(2)
C26 C31 C30 120.6(2)
C31 O32 V1 124.93(15)
C34X C33X C35X 109.7(5)
C34X C33X C28 111.2(12)
C35X C33X C28 108.9(7)
C34X C33X C36X 108.8(6)
C35X C33X C36X 108.8(5)
C28 C33X C36X 109.5(7)
C33X C34X H34A 109.5
C33X C34X H34B 109.5
H34A C34X H34B 109.5
C33X C34X H34C 109.5
H34A C34X H34C 109.5
H34B C34X H34C 109.5
C33X C35X H35A 109.5
C33X C35X H35B 109.5
H35A C35X H35B 109.5
C33X C35X H35C 109.5
H35A C35X H35C 109.5
H35B C35X H35C 109.5
C33X C36X H36A 109.5
C33X C36X H36B 109.5
H36A C36X H36B 109.5
C33X C36X H36C 109.5
H36A C36X H36C 109.5
H36B C36X H36C 109.5
C40X C37X C38X 108.7(4)
C40X C37X C39X 108.8(4)
C38X C37X C39X 107.8(4)
C40X C37X C30 111.2(5)
C38X C37X C30 109.6(4)
C39X C37X C30 110.6(7)
C37X C38X H38A 109.5
C37X C38X H38B 109.5
H38A C38X H38B 109.5
C37X C38X H38C 109.5
H38A C38X H38C 109.5
H38B C38X H38C 109.5
C37X C39X H39A 109.5
C37X C39X H39B 109.5
H39A C39X H39B 109.5
C37X C39X H39C 109.5
H39A C39X H39C 109.5
H39B C39X H39C 109.5
C37X C40X H40A 109.5
C37X C40X H40B 109.5
H40A C40X H40B 109.5
C37X C40X H40C 109.5
H40A C40X H40C 109.5
H40B C40X H40C 109.5
C36Y C33Y C34Y 109.4(6)
C36Y C33Y C28 110.5(9)
C34Y C33Y C28 110.4(16)
C36Y C33Y C35Y 109.0(6)
C34Y C33Y C35Y 108.9(6)
C28 C33Y C35Y 108.5(9)
C33Y C34Y H34D 109.5
C33Y C34Y H34E 109.5
H34D C34Y H34E 109.5
C33Y C34Y H34F 109.5
H34D C34Y H34F 109.5
H34E C34Y H34F 109.5
C33Y C35Y H35D 109.5
C33Y C35Y H35E 109.5
H35D C35Y H35E 109.5
C33Y C35Y H35F 109.5
H35D C35Y H35F 109.5
H35E C35Y H35F 109.5
C33Y C36Y H36D 109.5
C33Y C36Y H36E 109.5
H36D C36Y H36E 109.5
C33Y C36Y H36F 109.5
H36D C36Y H36F 109.5
H36E C36Y H36F 109.5
C40Y C37Y C38Y 109.8(7)
C40Y C37Y C39Y 110.0(7)
C38Y C37Y C39Y 109.3(7)
C40Y C37Y C30 105.4(17)
C38Y C37Y C30 108.1(15)
C39Y C37Y C30 114(2)
C37Y C38Y H38D 109.5
C37Y C38Y H38E 109.5
H38D C38Y H38E 109.5
C37Y C38Y H38F 109.5
H38D C38Y H38F 109.5
H38E C38Y H38F 109.5
C37Y C39Y H39D 109.5
C37Y C39Y H39E 109.5
H39D C39Y H39E 109.5
C37Y C39Y H39F 109.5
H39D C39Y H39F 109.5
H39E C39Y H39F 109.5
C37Y C40Y H40D 109.5
C37Y C40Y H40E 109.5
H40D C40Y H40E 109.5
C37Y C40Y H40F 109.5
H40D C40Y H40F 109.5
H40E C40Y H40F 109.5
C36Z C33Z C34Z 108.9(6)
C36Z C33Z C35Z 108.9(6)
C34Z C33Z C35Z 108.7(6)
C36Z C33Z C28 110.8(12)
C34Z C33Z C28 108.5(11)
C35Z C33Z C28 111.0(11)
C33Z C34Z H34G 109.5
C33Z C34Z H34H 109.5
H34G C34Z H34H 109.5
C33Z C34Z H34I 109.5
H34G C34Z H34I 109.5
H34H C34Z H34I 109.5
C33Z C35Z H35G 109.5
C33Z C35Z H35H 109.5
H35G C35Z H35H 109.5
C33Z C35Z H35I 109.5
H35G C35Z H35I 109.5
H35H C35Z H35I 109.5
C33Z C36Z H36G 109.5
C33Z C36Z H36H 109.5
H36G C36Z H36H 109.5
C33Z C36Z H36I 109.5
H36G C36Z H36I 109.5
H36H C36Z H36I 109.5

loop_
_geom_bond_atom_site_label_1
_geom_bond_atom_site_label_2
_geom_bond_distance
V1 O50 1.582(2)
V1 O32 1.8318(17)
V1 O18 1.879(2)
V1 O1 1.972(2)
V1 N10 2.0721(19)
V1 O25 2.3123(19)
O1 C2 1.284(3)
C2 N9 1.311(3)
C2 C3 1.476(4)
C3 C4 1.383(4)
C3 C8 1.388(4)
C4 C5 1.393(5)
C4 H4 0.9300
C5 C6 1.368(7)
C5 H5 0.9300
C6 C7 1.362(6)
C6 H6 0.9300
C7 C8 1.386(5)
C7 H7 0.9300
C8 H8 0.9300
N9 N10 1.398(3)
N10 C11 1.292(3)
C11 C12 1.425(4)
C11 H11 0.9300
C12 C17 1.406(3)
C12 C13X 1.449(5)
C12 C13Y 1.454(7)
C15 C16 1.347(5)
C15 C14Y 1.425(7)
C15 C14X 1.435(5)
C15 H15 0.9300
C16 C17 1.419(4)
C16 H16 0.9300
C17 O18 1.317(3)
C14X C13X 1.412(5)
C14X C22X 1.414(6)
C13X C19X 1.421(6)
C19X C20X 1.371(6)
C19X H19X 0.9300
C20X C21X 1.392(7)
C20X H20X 0.9300
C21X C22X 1.362(7)
C21X H21X 0.9300
C22X H22X 0.9300
C14Y C22Y 1.408(8)
C14Y C13Y 1.411(8)
C13Y C19Y 1.424(8)
C19Y C20Y 1.371(9)
C19Y H19Y 0.9300
C20Y C21Y 1.391(10)
C20Y H20Y 0.9300
C21Y C22Y 1.362(9)
C21Y H21Y 0.9300
C22Y H22Y 0.9300
O25 C26 1.355(3)
O25 H25 0.81(4)
C26 C27 1.387(4)
C26 C31 1.400(4)
C27 C28 1.395(4)
C27 H27 0.9300
C28 C29 1.395(4)
C28 C33X 1.533(6)
C28 C33Y 1.536(7)
C28 C33Z 1.538(7)
C29 C30 1.393(4)
C29 H29 0.9300
C30 C31 1.407(3)
C30 C37Y 1.533(8)
C30 C37X 1.546(5)
C31 O32 1.346(3)
C33X C34X 1.531(6)
C33X C35X 1.533(7)
C33X C36X 1.535(7)
C34X H34A 0.9600
C34X H34B 0.9600
C34X H34C 0.9600
C35X H35A 0.9600
C35X H35B 0.9600
C35X H35C 0.9600
C36X H36A 0.9600
C36X H36B 0.9600
C36X H36C 0.9600
C37X C40X 1.534(5)
C37X C38X 1.535(5)
C37X C39X 1.538(5)
C38X H38A 0.9600
C38X H38B 0.9600
C38X H38C 0.9600
C39X H39A 0.9600
C39X H39B 0.9600
C39X H39C 0.9600
C40X H40A 0.9600
C40X H40B 0.9600
C40X H40C 0.9600
C33Y C36Y 1.531(7)
C33Y C34Y 1.532(7)
C33Y C35Y 1.537(7)
C34Y H34D 0.9600
C34Y H34E 0.9600
C34Y H34F 0.9600
C35Y H35D 0.9600
C35Y H35E 0.9600
C35Y H35F 0.9600
C36Y H36D 0.9600
C36Y H36E 0.9600
C36Y H36F 0.9600
C37Y C40Y 1.528(7)
C37Y C38Y 1.528(7)
C37Y C39Y 1.530(7)
C38Y H38D 0.9600
C38Y H38E 0.9600
C38Y H38F 0.9600
C39Y H39D 0.9600
C39Y H39E 0.9600
C39Y H39F 0.9600
C40Y H40D 0.9600
C40Y H40E 0.9600
C40Y H40F 0.9600
C33Z C36Z 1.535(7)
C33Z C34Z 1.535(7)
C33Z C35Z 1.537(7)
C34Z H34G 0.9600
C34Z H34H 0.9600
C34Z H34I 0.9600
C35Z H35G 0.9600
C35Z H35H 0.9600
C35Z H35I 0.9600
C36Z H36G 0.9600
C36Z H36H 0.9600
C36Z H36I 0.9600
